data_1505185
loop_
_publ_author_name
'Karki, Shyam'
'Fri\<s\<ci\'c, Tomislav'
'Jones, William'
'Motherwell, W. D. Samuel'

_publ_section_title
;
 Screening for Pharmaceutical Cocrystal Hydrates via Neat and
 Liquid-Assisted Grinding
;
_journal_issue 3
_journal_name_full 'Molecular Pharmaceutics'
_journal_page_first 347
_journal_paper_doi 10.1021/mp0700054
_journal_volume 4
_journal_year 2007
_chemical_formula_sum 'C13 H18 N4 O10'
_chemical_formula_weight 390.31
_chemical_name_common 2
_chemical_name_systematic
;
 theophylline-citric acid-water 1/1/1 
;
_space_group_IT_number 14
_symmetry_cell_setting monoclinic
_symmetry_space_group_name_Hall '-P 2ybc'
_symmetry_space_group_name_H-M 'P 1 21/c 1'
_atom_sites_solution_hydrogens geom
_atom_sites_solution_primary direct
_atom_sites_solution_secondary difmap
_audit_creation_method SHELXL-97
_cell_angle_alpha 90.00
_cell_angle_beta 105.2120(10)
_cell_angle_gamma 90.00
_cell_formula_units_Z 4
_cell_length_a 17.9217(2)
_cell_length_b 6.17660(10)
_cell_length_c 15.3751(3)
_cell_measurement_reflns_used 41307
_cell_measurement_temperature 120(2)
_cell_measurement_theta_max 32.03
_cell_measurement_theta_min 1.02
_cell_volume 1642.32(5)
_computing_cell_refinement 'HKL Scalepack (Otwinowski & Minor 1997)'
_computing_data_collection 'Collect (Nonius B.V. 1998)'
_computing_data_reduction
;
 HKL Denzo and Scalepack (Otwinowski & Minor 1997)
;
_computing_publication_material 'SHELXL-97 (Sheldrick 1997)'
_computing_structure_refinement 'SHELXL-97 (Sheldrick 1997)'
_computing_structure_solution 'SIR-92 (Altomare et al. 1994)'
_diffrn_ambient_temperature 120(2)
_diffrn_measured_fraction_theta_full 0.698
_diffrn_measured_fraction_theta_max 0.698
_diffrn_measurement_device_type 'Nonius Kappa CCD'
_diffrn_measurement_method 'Thin slice \w and \f scans'
_diffrn_radiation_source 'fine-focus sealed tube'
_diffrn_radiation_type MoK\a
_diffrn_radiation_wavelength 0.71073
_diffrn_reflns_av_R_equivalents 0.0206
_diffrn_reflns_av_sigmaI/netI 0.0419
_diffrn_reflns_limit_h_max 26
_diffrn_reflns_limit_h_min -26
_diffrn_reflns_limit_k_max 7
_diffrn_reflns_limit_k_min -8
_diffrn_reflns_limit_l_max 15
_diffrn_reflns_limit_l_min -18
_diffrn_reflns_number 6458
_diffrn_reflns_theta_full 31.50
_diffrn_reflns_theta_max 31.50
_diffrn_reflns_theta_min 3.57
_exptl_absorpt_coefficient_mu 0.137
_exptl_absorpt_correction_T_max 0.972
_exptl_absorpt_correction_T_min 0.838
_exptl_absorpt_correction_type multi-scan
_exptl_absorpt_process_details
;
multi-scan from symmetry-related measurements 
 Sortav (Blessing 1995)
;
_exptl_crystal_colour colourless
_exptl_crystal_density_diffrn 1.579
_exptl_crystal_density_method 'not measured'
_exptl_crystal_description block
_exptl_crystal_F_000 816
_exptl_crystal_size_max 0.42
_exptl_crystal_size_mid 0.39
_exptl_crystal_size_min 0.23
_refine_diff_density_max 0.347
_refine_diff_density_min -0.267
_refine_diff_density_rms 0.072
_refine_ls_extinction_method none
_refine_ls_goodness_of_fit_ref 1.086
_refine_ls_hydrogen_treatment constr
_refine_ls_matrix_type full
_refine_ls_number_parameters 250
_refine_ls_number_reflns 3811
_refine_ls_number_restraints 0
_refine_ls_restrained_S_all 1.086
_refine_ls_R_factor_all 0.0431
_refine_ls_R_factor_gt 0.0393
_refine_ls_shift/su_max 0.001
_refine_ls_shift/su_mean 0.000
_refine_ls_structure_factor_coef Fsqd
_refine_ls_weighting_details 'calc w=1/[\s^2^(Fo^2^)+(0.0564P)^2^+0.6598P] where P=(Fo^2^+2Fc^2^)/3'
_refine_ls_weighting_scheme calc
_refine_ls_wR_factor_gt 0.1155
_refine_ls_wR_factor_ref 0.1189
_reflns_number_gt 3490
_reflns_number_total 3811
_reflns_threshold_expression >2sigma(I)
_cod_data_source_file mp0700054si20070319_094943.cif
_cod_data_source_block 2
_cod_original_sg_symbol_H-M P21/c
_cod_database_code 1505185

loop_
_symmetry_equiv_pos_as_xyz
'x, y, z'
'-x, y+1/2, -z+1/2'
'-x, -y, -z'
'x, -y-1/2, z-1/2'

loop_
_atom_site_label
_atom_site_type_symbol
_atom_site_fract_x
_atom_site_fract_y
_atom_site_fract_z
_atom_site_U_iso_or_equiv
_atom_site_adp_type
_atom_site_occupancy
_atom_site_symmetry_multiplicity
_atom_site_calc_flag
_atom_site_refinement_flags
O2 O 0.60438(5) -0.30944(17) -0.45955(7) 0.0232(2) Uani 1 1 d .
O1 O 0.47877(5) 0.10067(18) -0.70330(7) 0.0238(2) Uani 1 1 d .
N3 N 0.54199(5) -0.10280(19) -0.58036(8) 0.0183(2) Uani 1 1 d .
N4 N 0.66629(5) -0.00765(18) -0.48928(8) 0.0164(2) Uani 1 1 d .
N2 N 0.62092(5) 0.39206(19) -0.65645(8) 0.0182(2) Uani 1 1 d .
H2N H 0.5924 0.4568 -0.7048 0.022 Uiso 1 1 calc R
N1 N 0.72037(5) 0.32034(19) -0.53784(8) 0.0170(2) Uani 1 1 d .
C4 C 0.60506(6) -0.1493(2) -0.50668(9) 0.0174(3) Uani 1 1 d .
C5 C 0.66446(6) 0.1677(2) -0.54418(9) 0.0150(2) Uani 1 1 d .
C2 C 0.60223(6) 0.2083(2) -0.61625(9) 0.0164(2) Uani 1 1 d .
C3 C 0.53618(6) 0.0718(2) -0.63957(9) 0.0179(3) Uani 1 1 d .
C1 C 0.69135(6) 0.4531(2) -0.60713(9) 0.0187(3) Uani 1 1 d .
H1 H 0.7177 0.5775 -0.6201 0.022 Uiso 1 1 calc R
C6 C 0.47673(7) -0.2558(2) -0.59697(10) 0.0237(3) Uani 1 1 d .
H6A H 0.4287 -0.1796 -0.6260 0.036 Uiso 1 1 calc R
H6B H 0.4728 -0.3171 -0.5396 0.036 Uiso 1 1 calc R
H6C H 0.4853 -0.3726 -0.6364 0.036 Uiso 1 1 calc R
C7 C 0.73298(6) -0.0512(2) -0.41220(10) 0.0215(3) Uani 1 1 d .
H7A H 0.7734 0.0566 -0.4108 0.032 Uiso 1 1 calc R
H7B H 0.7532 -0.1962 -0.4183 0.032 Uiso 1 1 calc R
H7C H 0.7168 -0.0430 -0.3562 0.032 Uiso 1 1 calc R
O3 O 0.97477(5) 0.23047(17) -0.42133(7) 0.0202(2) Uani 1 1 d .
H3 H 0.9357 0.3088 -0.4252 0.030 Uiso 1 1 calc R
O4 O 0.92175(5) 0.03787(17) -0.32984(7) 0.0214(2) Uani 1 1 d .
O8 O 1.28798(5) -0.05419(18) -0.16138(7) 0.0238(2) Uani 1 1 d .
H8O H 1.3241 0.0287 -0.1353 0.036 Uiso 1 1 calc R
O9 O 1.29369(6) 0.1387(2) -0.28292(8) 0.0311(3) Uani 1 1 d .
O6 O 1.13393(5) 0.16197(17) -0.45712(6) 0.0189(2) Uani 1 1 d .
H6O H 1.1354 0.2681 -0.4908 0.028 Uiso 1 1 calc R
O7 O 1.13811(5) 0.41910(16) -0.35290(7) 0.0199(2) Uani 1 1 d .
O5 O 1.11680(5) 0.14281(16) -0.23012(6) 0.01705(19) Uani 1 1 d .
H5O H 1.1074 0.2759 -0.2369 0.026 Uiso 1 1 calc R
C8 C 0.97358(6) 0.0667(2) -0.36632(9) 0.0156(2) Uani 1 1 d .
C9 C 1.04387(6) -0.0769(2) -0.35387(9) 0.0159(2) Uani 1 1 d .
H9A H 1.0452 -0.1391 -0.4128 0.019 Uiso 1 1 calc R
H9B H 1.0402 -0.1980 -0.3130 0.019 Uiso 1 1 calc R
C10 C 1.11935(6) 0.0505(2) -0.31412(9) 0.0136(2) Uani 1 1 d .
C11 C 1.18783(6) -0.1096(2) -0.29507(9) 0.0171(2) Uani 1 1 d .
H11A H 1.1779 -0.2298 -0.2570 0.021 Uiso 1 1 calc R
H11B H 1.1931 -0.1716 -0.3526 0.021 Uiso 1 1 calc R
C12 C 1.26187(6) 0.0048(2) -0.24752(9) 0.0186(3) Uani 1 1 d .
C13 C 1.13131(6) 0.2327(2) -0.37663(9) 0.0144(2) Uani 1 1 d .
O1W O 0.85690(4) 0.49768(15) -0.43911(6) 0.0166(2) Uani 1 1 d .
H1W H 0.8122 0.4387 -0.4644 0.025 Uiso 1 1 d .
H2W H 0.8576 0.5347 -0.3771 0.025 Uiso 1 1 d .

loop_
_atom_site_aniso_label
_atom_site_aniso_U_11
_atom_site_aniso_U_22
_atom_site_aniso_U_33
_atom_site_aniso_U_23
_atom_site_aniso_U_13
_atom_site_aniso_U_12
O2 0.0225(4) 0.0202(5) 0.0256(6) 0.0045(4) 0.0041(3) -0.0034(3)
O1 0.0180(4) 0.0267(6) 0.0214(6) -0.0017(4) -0.0044(3) -0.0016(3)
N3 0.0144(4) 0.0204(6) 0.0190(7) -0.0008(4) 0.0025(3) -0.0033(3)
N4 0.0136(4) 0.0166(5) 0.0177(6) 0.0019(4) 0.0015(3) -0.0007(3)
N2 0.0168(4) 0.0204(6) 0.0157(6) 0.0035(4) 0.0014(3) 0.0002(3)
N1 0.0141(4) 0.0184(5) 0.0177(6) 0.0008(4) 0.0028(3) -0.0018(3)
C4 0.0156(4) 0.0176(6) 0.0190(7) -0.0001(5) 0.0048(4) -0.0008(4)
C5 0.0131(4) 0.0170(6) 0.0145(7) 0.0000(5) 0.0029(3) 0.0001(3)
C2 0.0146(4) 0.0185(6) 0.0149(7) 0.0004(5) 0.0016(4) -0.0006(3)
C3 0.0149(4) 0.0198(6) 0.0177(7) -0.0031(5) 0.0021(4) -0.0010(4)
C1 0.0163(4) 0.0203(6) 0.0188(7) 0.0016(5) 0.0032(4) -0.0011(4)
C6 0.0176(5) 0.0254(7) 0.0279(8) -0.0053(6) 0.0057(4) -0.0077(4)
C7 0.0177(5) 0.0215(7) 0.0216(8) 0.0044(5) -0.0013(4) 0.0005(4)
O3 0.0187(4) 0.0199(5) 0.0232(6) 0.0075(4) 0.0077(3) 0.0015(3)
O4 0.0215(4) 0.0224(5) 0.0226(6) 0.0023(4) 0.0101(3) -0.0030(3)
O8 0.0261(4) 0.0227(6) 0.0193(6) 0.0018(4) 0.0002(3) -0.0019(3)
O9 0.0239(4) 0.0358(7) 0.0321(7) 0.0120(5) 0.0045(4) -0.0051(4)
O6 0.0285(4) 0.0174(5) 0.0127(5) 0.0005(4) 0.0087(3) -0.0027(3)
O7 0.0276(4) 0.0128(5) 0.0194(6) -0.0013(4) 0.0066(3) -0.0039(3)
O5 0.0271(4) 0.0127(4) 0.0119(5) -0.0010(3) 0.0061(3) 0.0031(3)
C8 0.0184(4) 0.0141(6) 0.0138(7) -0.0015(5) 0.0035(4) -0.0041(3)
C9 0.0197(5) 0.0116(5) 0.0164(7) 0.0000(5) 0.0048(4) -0.0018(3)
C10 0.0186(4) 0.0119(6) 0.0108(7) -0.0014(4) 0.0046(4) -0.0006(3)
C11 0.0208(5) 0.0131(6) 0.0172(7) -0.0006(5) 0.0045(4) 0.0025(4)
C12 0.0181(5) 0.0168(6) 0.0208(8) 0.0010(5) 0.0050(4) 0.0043(4)
C13 0.0150(4) 0.0140(6) 0.0140(7) -0.0006(4) 0.0035(4) -0.0016(3)
O1W 0.0163(3) 0.0187(5) 0.0142(5) 0.0006(3) 0.0029(3) -0.0018(3)

loop_
_atom_type_symbol
_atom_type_description
_atom_type_scat_dispersion_real
_atom_type_scat_dispersion_imag
_atom_type_scat_source
C C 0.0033 0.0016 'International Tables Vol C Tables 4.2.6.8 and 6.1.1.4'
H H 0.0000 0.0000 'International Tables Vol C Tables 4.2.6.8 and 6.1.1.4'
N N 0.0061 0.0033 'International Tables Vol C Tables 4.2.6.8 and 6.1.1.4'
O O 0.0106 0.0060 'International Tables Vol C Tables 4.2.6.8 and 6.1.1.4'

loop_
_geom_angle_atom_site_label_1
_geom_angle_atom_site_label_2
_geom_angle_atom_site_label_3
_geom_angle
C3 N3 C4 126.16(10)
C3 N3 C6 117.53(10)
C4 N3 C6 116.30(11)
C5 N4 C4 119.70(10)
C5 N4 C7 121.66(10)
C4 N4 C7 118.64(11)
C1 N2 C2 106.34(11)
C1 N2 H2N 126.8
C2 N2 H2N 126.8
C1 N1 C5 104.05(10)
O2 C4 N4 121.95(11)
O2 C4 N3 120.69(11)
N4 C4 N3 117.36(11)
N1 C5 N4 127.33(10)
N1 C5 C2 110.98(11)
N4 C5 C2 121.69(10)
C5 C2 N2 105.75(10)
C5 C2 C3 122.79(12)
N2 C2 C3 131.43(11)
O1 C3 N3 122.23(11)
O1 C3 C2 125.49(13)
N3 C3 C2 112.27(10)
N1 C1 N2 112.87(11)
N1 C1 H1 123.6
N2 C1 H1 123.6
N3 C6 H6A 109.5
N3 C6 H6B 109.5
H6A C6 H6B 109.5
N3 C6 H6C 109.5
H6A C6 H6C 109.5
H6B C6 H6C 109.5
N4 C7 H7A 109.5
N4 C7 H7B 109.5
H7A C7 H7B 109.5
N4 C7 H7C 109.5
H7A C7 H7C 109.5
H7B C7 H7C 109.5
C8 O3 H3 109.5
C12 O8 H8O 109.5
C13 O6 H6O 109.5
C10 O5 H5O 109.5
O4 C8 O3 123.30(12)
O4 C8 C9 124.56(12)
O3 C8 C9 112.14(10)
C8 C9 C10 111.44(10)
C8 C9 H9A 109.3
C10 C9 H9A 109.3
C8 C9 H9B 109.3
C10 C9 H9B 109.3
H9A C9 H9B 108.0
O5 C10 C13 108.55(10)
O5 C10 C11 107.32(10)
C13 C10 C11 110.77(9)
O5 C10 C9 109.25(9)
C13 C10 C9 112.21(10)
C11 C10 C9 108.61(10)
C12 C11 C10 110.23(10)
C12 C11 H11A 109.6
C10 C11 H11A 109.6
C12 C11 H11B 109.6
C10 C11 H11B 109.6
H11A C11 H11B 108.1
O9 C12 O8 123.26(12)
O9 C12 C11 123.96(13)
O8 C12 C11 112.77(11)
O7 C13 O6 124.92(12)
O7 C13 C10 122.17(12)
O6 C13 C10 112.91(11)
H1W O1W H2W 107.91(8)

loop_
_geom_bond_atom_site_label_1
_geom_bond_atom_site_label_2
_geom_bond_distance
O2 C4 1.2280(16)
O1 C3 1.2334(14)
N3 C3 1.3973(18)
N3 C4 1.4041(16)
N3 C6 1.4729(15)
N4 C5 1.3682(16)
N4 C4 1.3738(14)
N4 C7 1.4704(16)
N2 C1 1.3447(15)
N2 C2 1.3749(17)
N2 H2N 0.8800
N1 C1 1.3368(17)
N1 C5 1.3606(14)
C5 C2 1.3734(15)
C2 C3 1.4208(15)
C1 H1 0.9500
C6 H6A 0.9800
C6 H6B 0.9800
C6 H6C 0.9800
C7 H7A 0.9800
C7 H7B 0.9800
C7 H7C 0.9800
O3 C8 1.3223(16)
O3 H3 0.8400
O4 C8 1.2175(14)
O8 C12 1.3345(18)
O8 H8O 0.8400
O9 C12 1.2116(16)
O6 C13 1.3248(16)
O6 H6O 0.8400
O7 C13 1.2044(16)
O5 C10 1.4235(16)
O5 H5O 0.8400
C8 C9 1.5112(16)
C9 C10 1.5453(15)
C9 H9A 0.9900
C9 H9B 0.9900
C10 C13 1.5310(18)
C10 C11 1.5430(16)
C11 C12 1.5118(17)
C11 H11A 0.9900
C11 H11B 0.9900
O1W H1W 0.8731(8)
O1W H2W 0.9773(10)

loop_
_geom_torsion_atom_site_label_1
_geom_torsion_atom_site_label_2
_geom_torsion_atom_site_label_3
_geom_torsion_atom_site_label_4
_geom_torsion
C5 N4 C4 O2 179.57(12)
C7 N4 C4 O2 0.44(19)
C5 N4 C4 N3 -1.28(17)
C7 N4 C4 N3 179.59(11)
C3 N3 C4 O2 -179.08(12)
C6 N3 C4 O2 -0.19(18)
C3 N3 C4 N4 1.76(19)
C6 N3 C4 N4 -179.35(11)
C1 N1 C5 N4 179.17(12)
C1 N1 C5 C2 -0.26(14)
C4 N4 C5 N1 -178.54(12)
C7 N4 C5 N1 0.56(19)
C4 N4 C5 C2 0.83(18)
C7 N4 C5 C2 179.93(12)
N1 C5 C2 N2 0.64(14)
N4 C5 C2 N2 -178.82(11)
N1 C5 C2 C3 178.77(11)
N4 C5 C2 C3 -0.69(19)
C1 N2 C2 C5 -0.76(14)
C1 N2 C2 C3 -178.66(13)
C4 N3 C3 O1 179.50(12)
C6 N3 C3 O1 0.63(19)
C4 N3 C3 C2 -1.55(18)
C6 N3 C3 C2 179.58(11)
C5 C2 C3 O1 179.87(13)
N2 C2 C3 O1 -2.5(2)
C5 C2 C3 N3 0.96(18)
N2 C2 C3 N3 178.56(13)
C5 N1 C1 N2 -0.25(15)
C2 N2 C1 N1 0.65(15)
O4 C8 C9 C10 -119.65(14)
O3 C8 C9 C10 59.81(14)
C8 C9 C10 O5 58.06(14)
C8 C9 C10 C13 -62.37(13)
C8 C9 C10 C11 174.83(11)
O5 C10 C11 C12 -56.37(13)
C13 C10 C11 C12 61.97(14)
C9 C10 C11 C12 -174.37(11)
C10 C11 C12 O9 -69.63(16)
C10 C11 C12 O8 109.16(12)
O5 C10 C13 O7 1.02(14)
C11 C10 C13 O7 -116.57(12)
C9 C10 C13 O7 121.86(12)
O5 C10 C13 O6 -179.58(9)
C11 C10 C13 O6 62.82(12)
C9 C10 C13 O6 -58.75(12)

loop_
_cod_related_entry_id
_cod_related_entry_database
_cod_related_entry_code
1 ChemSpider 30651575
